data_7064255
loop_
_publ_author_name
'Proshutinskaya, Varvara Yu.'
'Krylova, Irina V.'
'Shangin, Pavel G.'
'Vilman, Victoriya A.'
'Minyaev, Mikhail E.'
'Gorbunov, Dmitry E.'
'Gritsan, Nina P.'
'Nikolaevskaya, Elena N.'
'Egorov, Mikhail P.'
'Tretyakov, Evgeny V.'
'Syroeshkin, Mikhail A.'

_publ_section_title
;
 Ferrocene-containing Schiff bases and their Sn(iv) complexes with two
 non-conjugated redox-active fragments: dependence of spectroscopic and
 redox properties on complexation and solvent
;
_journal_issue 9
_journal_name_full 'New Journal of Chemistry'
_journal_page_first 3906
_journal_page_last 3925
_journal_paper_doi 10.1039/D5NJ04462F
_journal_volume 50
_journal_year 2026
_chemical_formula_moiety 'C24 H22 Fe N4 O2'
_chemical_formula_sum 'C24 H22 Fe N4 O2'
_chemical_formula_weight 454.30
_space_group_crystal_system orthorhombic
_space_group_IT_number 61
_space_group_name_Hall '-P 2ac 2ab'
_space_group_name_H-M_alt 'P b c a'
_atom_sites_solution_hydrogens mixed
_atom_sites_solution_primary dual
_atom_sites_solution_secondary difmap
_audit_creation_date 2024-05-20
_audit_creation_method
;
Olex2 1.5
(compiled 2024.02.16 svn.r378c4104 for OlexSys, GUI svn.r6928)
;
_audit_update_record
;
2025-07-24 deposited with the CCDC.	2026-02-02 downloaded from the CCDC.
;
_cell_angle_alpha 90
_cell_angle_beta 90
_cell_angle_gamma 90
_cell_formula_units_Z 8
_cell_length_a 16.88798(12)
_cell_length_b 11.87134(7)
_cell_length_c 20.52860(14)
_cell_measurement_reflns_used 26454
_cell_measurement_temperature 100.00(10)
_cell_measurement_theta_max 79.8790
_cell_measurement_theta_min 4.3110
_cell_volume 4115.63(5)
_computing_cell_refinement 'CrysAlisPro 1.171.43.117a (Rigaku OD, 2024)'
_computing_data_collection 'CrysAlisPro system (CCD 43.117a 64-bit (release 26-03-2024))'
_computing_data_reduction 'CrysAlisPro 1.171.43.117a (Rigaku OD, 2024)'
_computing_molecular_graphics 'Olex2 1.5 (Dolomanov et al., 2009)'
_computing_publication_material 'Olex2 1.5 (Dolomanov et al., 2009)'
_computing_structure_refinement 'SHELXL 2018/3 (Sheldrick, 2015)'
_computing_structure_solution 'SHELXT 2014/5 (Sheldrick, 2015)'
_diffrn_ambient_environment N~2~
_diffrn_ambient_temperature 100.00(10)
_diffrn_detector 'Hybrid Pixel Array Detector'
_diffrn_detector_area_resol_mean 10.0000
_diffrn_detector_type HyPix
_diffrn_measured_fraction_theta_full 1.000
_diffrn_measured_fraction_theta_max 0.994
_diffrn_measurement_details
;
List of Runs (angles in degrees, time in seconds):

  # Type    Start    End  Width  t~exp~   \w     \q     \k     \f   Frames
#--------------------------------------------------------------------------
  1  \w   -122.00  -8.00   0.50    3.50    --  -42.78 -17.00-123.00  228
  2  \w   -115.00 -69.00   0.50    3.50    --  -42.78-132.00-168.00   92
  3  \w     42.00 104.00   0.50    3.50    --   42.78-138.00  15.00  124
  4  \w     21.00  85.00   0.50    3.50    --   42.78-108.00  87.00  128
  5  \w    -91.00 -24.00   0.50   14.00    --  -96.00 132.00 -99.00  134
  6  \w    -95.00 -22.00   0.50   14.00    --  -96.00 138.00  76.00  146
  7  \w   -177.00-109.00   0.50   14.00    --  -96.00 -17.00-123.00  136
  8  \w    -52.00 -27.00   0.50   14.00    --  -96.00 108.00-176.00   50
  9  \w     76.00 101.00   0.50   14.00    --  117.50-108.00  87.00   50
 10  \w    125.00 150.00   0.50   14.00    --  117.50 108.00-176.00   50
 11  \w     89.00 132.00   0.50   14.00    --  117.50 138.00  76.00   86
 12  \w     81.00 117.00   0.50   14.00    --  117.50-132.00-168.00   72
 13  \w     81.00 178.00   0.50   14.00    --  117.50  17.00  45.00  194
 14  \w    -25.00  36.00   0.50    3.50    --  -42.78  19.00-180.00  122
 15  \w     13.00  41.00   0.50    3.50    --   42.78  91.00  84.64   56
 16  \w     44.00  90.00   0.50   14.00    --  117.50 -95.00  30.00   92
 17  \w     47.00  73.00   0.50   14.00    --  117.50 -77.00  90.00   52
 18  \w     65.00  90.00   0.50   14.00    --  117.50-125.00  30.00   50
 19  \w     46.00  71.00   0.50   14.00    --  117.50 -61.00  30.00   50
 20  \w     61.00 104.00   0.50   14.00    --  117.50 -95.00  90.00   86
 21  \w    115.00 151.00   0.50   14.00    --  117.50 -86.00  42.22   72
 22  \w     49.00  87.00   0.50   14.00    --  117.50-125.00-150.00   76
 23  \w     44.00  69.00   0.50   14.00    --  117.50 -61.00-180.00   50
 24  \w     97.00 129.00   0.50   14.00    --  117.50  30.00  60.00   64
 25  \w    146.00 172.00   0.50   14.00    --  117.50  30.00  60.00   52
 26  \w     47.00  72.00   0.50   14.00    --  117.50-125.00  90.00   50
 27  \w     97.00 172.00   0.50   14.00    --  117.50  61.00  90.00  150
 28  \w     75.00 100.00   0.50   14.00    --  117.50 -95.00-150.00   50
 29  \w     45.00  71.00   0.50   14.00    --  117.50 -86.00  42.22   52
 30  \w     92.00 144.00   0.50   14.00    --  117.50  77.00 150.00  104
 31  \w    150.00 178.00   0.50   14.00    --  117.50  77.00 150.00   56
 32  \w     78.00 104.00   0.50   14.00    --  117.50   0.00 -30.00   52
 33  \w    136.00 178.00   0.50   14.00    --  117.50   0.00 -30.00   84
 34  \w     96.00 121.00   0.50   14.00    --  117.50 125.00  90.00   50
 35  \w     44.00  69.00   0.50   14.00    --  117.50 -77.00   0.00   50
 36  \w     73.00  99.00   0.50   14.00    --  117.50 -77.00   0.00   52
 37  \w    107.00 149.00   0.50   14.00    --  117.50 -82.00 102.99   84
 38  \w     44.00  77.00   0.50   14.00    --  117.50 -95.00 -90.00   66
 39  \w     59.00  92.00   0.50   14.00    --  117.50 -77.00  30.00   66
 40  \w     44.00 105.00   0.50   14.00    --  117.50 -77.00 -90.00  122
 41  \w    123.00 174.00   0.50   14.00    --  117.50 125.00 -90.00  102
 42  \w     89.00 121.00   0.50   14.00    --  117.50  77.00  30.00   64
 43  \w    126.00 152.00   0.50   14.00    --  117.50  77.00  30.00   52
 44  \w     44.00  71.00   0.50   14.00    --  117.50 -61.00 -90.00   54
 45  \w     45.00  88.00   0.50   14.00    --  117.50 -95.00 120.00   86
 46  \w     59.00  85.00   0.50   14.00    --  117.50-125.00-180.00   52
 47  \w     64.00  90.00   0.50   14.00    --  117.50 -88.00  96.46   52
 48  \w     98.00 129.00   0.50   14.00    --  117.50 -88.00  96.46   62
 49  \w     73.00  98.00   0.50   14.00    --  117.50 -77.00-150.00   50
 50  \w     72.00 104.00   0.50   14.00    --  117.50 -77.00 -60.00   64
 51  \w     44.00  81.00   0.50   14.00    --  117.50 -95.00-180.00   74
 52  \w     52.00  78.00   0.50   14.00    --  117.50 -95.00 -60.00   52
 53  \w     57.00  83.00   0.50   14.00    --  117.50-125.00 -30.00   52
 54  \w     58.00 111.00   0.50   14.00    --  117.50   7.00  52.95  106
 55  \w    131.00 165.00   0.50   14.00    --  117.50 125.00-120.00   68
 56  \w     44.00  69.00   0.50   14.00    --  117.50 -61.00   0.00   50
 57  \w    114.00 140.00   0.50   14.00    --  117.50 125.00 150.00   52
 58  \w     95.00 120.00   0.50   14.00    --  117.50  61.00-150.00   50
 59  \w    101.00 127.00   0.50   14.00    --  117.50  61.00 -60.00   52
 60  \w     44.00  83.00   0.50   14.00    --  117.50 -86.00  11.73   78
 61  \w    126.00 151.00   0.50   14.00    --  117.50 -86.00  11.73   50
 62  \w     53.00  79.00   0.50   14.00    --  117.50  11.00  30.36   52
 63  \w     44.00  69.00   0.50   14.00    --  117.50 -61.00-120.00   50
;
_diffrn_measurement_device 'four-circle diffractometer'
_diffrn_measurement_device_type 'XtaLAB Synergy, Dualflex, HyPix'
_diffrn_measurement_method '\w scans'
_diffrn_orient_matrix_type 'CrysAlisPro convention (1999,Acta A55,543-557)'
_diffrn_orient_matrix_UB_11 -0.0636093000
_diffrn_orient_matrix_UB_12 -0.0231178000
_diffrn_orient_matrix_UB_13 0.0520611000
_diffrn_orient_matrix_UB_21 0.0619445000
_diffrn_orient_matrix_UB_22 0.0189717000
_diffrn_orient_matrix_UB_23 0.0540488000
_diffrn_orient_matrix_UB_31 -0.0209748000
_diffrn_orient_matrix_UB_32 0.1262402000
_diffrn_orient_matrix_UB_33 0.0015028000
_diffrn_radiation_monochromator mirror
_diffrn_radiation_probe x-ray
_diffrn_radiation_type 'Cu K\a'
_diffrn_radiation_wavelength 1.54184
_diffrn_reflns_av_R_equivalents 0.0308
_diffrn_reflns_av_unetI/netI 0.0162
_diffrn_reflns_Laue_measured_fraction_full 1.000
_diffrn_reflns_Laue_measured_fraction_max 0.994
_diffrn_reflns_limit_h_max 21
_diffrn_reflns_limit_h_min -21
_diffrn_reflns_limit_k_max 15
_diffrn_reflns_limit_k_min -12
_diffrn_reflns_limit_l_max 26
_diffrn_reflns_limit_l_min -26
_diffrn_reflns_number 53108
_diffrn_reflns_point_group_measured_fraction_full 1.000
_diffrn_reflns_point_group_measured_fraction_max 0.994
_diffrn_reflns_theta_full 67.684
_diffrn_reflns_theta_max 80.015
_diffrn_reflns_theta_min 4.307
_diffrn_source 'micro-focus sealed X-ray tube'
_diffrn_source_type 'PhotonJet (Cu) X-ray Source'
_exptl_absorpt_coefficient_mu 6.118
_exptl_absorpt_correction_T_max 1.000
_exptl_absorpt_correction_T_min 0.450
_exptl_absorpt_correction_type gaussian
_exptl_absorpt_process_details
;
CrysAlisPro 1.171.43.117a (Rigaku Oxford Diffraction, 2024)
Numerical absorption correction based on gaussian integration over
a multifaceted crystal model
Empirical absorption correction using spherical harmonics,
implemented in SCALE3 ABSPACK scaling algorithm.
;
_exptl_crystal_colour red
_exptl_crystal_density_diffrn 1.466
_exptl_crystal_density_method 'not measured'
_exptl_crystal_description block
_exptl_crystal_F_000 1888
_exptl_crystal_size_max 0.21
_exptl_crystal_size_mid 0.08
_exptl_crystal_size_min 0.03
_refine_diff_density_max 0.365
_refine_diff_density_min -0.603
_refine_diff_density_rms 0.052
_refine_ls_extinction_method none
_refine_ls_goodness_of_fit_ref 1.093
_refine_ls_hydrogen_treatment mixed
_refine_ls_matrix_type full
_refine_ls_number_parameters 290
_refine_ls_number_reflns 4470
_refine_ls_number_restraints 0
_refine_ls_restrained_S_all 1.093
_refine_ls_R_factor_all 0.0332
_refine_ls_R_factor_gt 0.0307
_refine_ls_shift/su_max 0.002
_refine_ls_shift/su_mean 0.000
_refine_ls_structure_factor_coef Fsqd
_refine_ls_weighting_details 'w=1/[\s^2^(Fo^2^)+(0.0535P)^2^+1.5433P] where P=(Fo^2^+2Fc^2^)/3'
_refine_ls_weighting_scheme calc
_refine_ls_wR_factor_gt 0.0877
_refine_ls_wR_factor_ref 0.0896
_reflns_Friedel_coverage 0.000
_reflns_number_gt 4141
_reflns_number_total 4470
_reflns_threshold_expression 'I > 2\s(I)'
_cod_data_source_file d5nj04462f2.cif
_cod_data_source_block 853005
_cod_depositor_comments 'Adding full bibliography for 7064255--7064256.cif.'
_cod_database_code 7064255
_shelx_shelxl_version_number 2018/3
_chemical_oxdiff_formula C24H22FeN4O2
_chemical_oxdiff_usercomment 853005
_shelx_space_group_comment
;
The symmetry employed for this shelxl refinement is uniquely defined
by the following loop, which should always be used as a source of
symmetry information in preference to the above space-group names.
They are only intended as comments.
;
_shelx_estimated_absorpt_t_max 0.838
_shelx_estimated_absorpt_t_min 0.360
_olex2_refinement_description
;
1. Fixed Uiso
 At 1.2 times of:
  All C(H) groups, All N(H) groups, All O(H) groups
 At 1.5 times of:
  All C(H,H,H) groups
2.a Ternary CH refined with riding coordinates:
 C16(H16), C17(H17), C18(H18), C19(H19), C20(H20), C21(H21), C22(H22),
 C23(H23), C24(H24)
2.b Aromatic/amide H refined with riding coordinates:
 C4(H4), C5(H5), C6(H6), C7(H7), C9(H9), C10(H10), C11(H11)
2.c Idealised Me refined as rotating group:
 C14(H14A,H14B,H14C)
;
_olex2_submission_special_instructions 'No special instructions were received'
_oxdiff_exptl_absorpt_empirical_details
;
Empirical correction (ABSPACK) includes:
- Absorption correction using spherical harmonics
- Frame scaling
;
_oxdiff_exptl_absorpt_empirical_full_max 1.435
_oxdiff_exptl_absorpt_empirical_full_min 0.858

loop_
_space_group_symop_operation_xyz
'x, y, z'
'-x+1/2, -y, z+1/2'
'-x, y+1/2, -z+1/2'
'x+1/2, -y+1/2, -z'
'-x, -y, -z'
'x-1/2, y, -z-1/2'
'x, -y-1/2, z-1/2'
'-x-1/2, y-1/2, z'

loop_
_atom_site_label
_atom_site_type_symbol
_atom_site_fract_x
_atom_site_fract_y
_atom_site_fract_z
_atom_site_U_iso_or_equiv
_atom_site_adp_type
_atom_site_occupancy
_atom_site_site_symmetry_order
_atom_site_calc_flag
_atom_site_refinement_flags_posn
_atom_site_refinement_flags_adp
_atom_site_refinement_flags_occupancy
_atom_site_disorder_assembly
_atom_site_disorder_group
Fe1 Fe 0.66529(2) 1.00115(2) 0.59641(2) 0.01736(9) Uani 1 1 d . . . . .
O1 O 0.76091(6) 0.34127(8) 0.36788(5) 0.0219(2) Uani 1 1 d . . . . .
H1 H 0.7285(12) 0.3985(16) 0.3828(9) 0.026 Uiso 1 1 d . U . . .
O2 O 0.58379(6) 0.46236(9) 0.45711(5) 0.0225(2) Uani 1 1 d . . . . .
N1 N 0.70847(7) 0.53829(9) 0.38978(5) 0.0174(2) Uani 1 1 d . . . . .
N2 N 0.66300(7) 0.60920(10) 0.42665(6) 0.0187(2) Uani 1 1 d . . . . .
H2 H 0.6718(10) 0.6786(17) 0.4293(9) 0.022 Uiso 1 1 d . U . . .
N3 N 0.56208(7) 0.63618(10) 0.50029(6) 0.0194(2) Uani 1 1 d . . . . .
H3 H 0.5192(12) 0.6134(16) 0.5178(9) 0.023 Uiso 1 1 d . U . . .
N4 N 0.58479(6) 0.74867(9) 0.49932(5) 0.0181(2) Uani 1 1 d . . . . .
C1 C 0.81347(8) 0.39141(11) 0.32688(6) 0.0185(3) Uani 1 1 d . . . . .
C2 C 0.81686(9) 0.50771(10) 0.31884(7) 0.0163(3) Uani 1 1 d . . . . .
C3 C 0.87162(8) 0.55456(11) 0.27241(6) 0.0170(2) Uani 1 1 d . . . . .
C4 C 0.87493(8) 0.67124(11) 0.25763(7) 0.0193(3) Uani 1 1 d . . . . .
H4 H 0.841726 0.722248 0.280549 0.023 Uiso 1 1 calc R U . . .
C5 C 0.92539(8) 0.71140(12) 0.21073(7) 0.0230(3) Uani 1 1 d . . . . .
H5 H 0.925991 0.789678 0.201129 0.028 Uiso 1 1 calc R U . . .
C6 C 0.97632(8) 0.63837(14) 0.17656(7) 0.0257(3) Uani 1 1 d . . . . .
H6 H 1.011140 0.667325 0.144307 0.031 Uiso 1 1 calc R U . . .
C7 C 0.97540(9) 0.52547(14) 0.19006(7) 0.0242(3) Uani 1 1 d . . . . .
H7 H 1.010361 0.476394 0.167501 0.029 Uiso 1 1 calc R U . . .
C8 C 0.92275(8) 0.48094(12) 0.23742(7) 0.0200(3) Uani 1 1 d . . . . .
C9 C 0.91777(8) 0.36328(13) 0.24887(7) 0.0232(3) Uani 1 1 d . . . . .
H9 H 0.952150 0.313937 0.225905 0.028 Uiso 1 1 calc R U . . .
C10 C 0.86472(9) 0.31936(12) 0.29213(7) 0.0226(3) Uani 1 1 d . . . . .
H10 H 0.862308 0.240254 0.298835 0.027 Uiso 1 1 calc R U . . .
C11 C 0.76524(7) 0.58135(10) 0.35619(6) 0.0165(2) Uani 1 1 d . . . . .
H11 H 0.773325 0.660545 0.355816 0.020 Uiso 1 1 calc R U . . .
C12 C 0.60155(8) 0.56280(11) 0.46102(6) 0.0177(3) Uani 1 1 d . . . . .
C13 C 0.55310(7) 0.81496(11) 0.54168(6) 0.0174(2) Uani 1 1 d . . . . .
C14 C 0.49338(9) 0.77957(13) 0.59189(7) 0.0246(3) Uani 1 1 d . . . . .
H14A H 0.492227 0.835044 0.627232 0.037 Uiso 1 1 calc R U . . .
H14B H 0.508043 0.705721 0.609482 0.037 Uiso 1 1 calc R U . . .
H14C H 0.440888 0.774863 0.571714 0.037 Uiso 1 1 calc R U . . .
C15 C 0.57859(8) 0.93303(11) 0.53940(6) 0.0174(2) Uani 1 1 d . . . . .
C16 C 0.54752(8) 1.02501(12) 0.57723(7) 0.0192(3) Uani 1 1 d . . . . .
H16 H 0.503331 1.020546 0.609556 0.023 Uiso 1 1 calc R U . . .
C17 C 0.59128(8) 1.12341(11) 0.56060(7) 0.0212(3) Uani 1 1 d . . . . .
H17 H 0.583447 1.200154 0.579620 0.025 Uiso 1 1 calc R U . . .
C18 C 0.64929(9) 1.09336(12) 0.51312(7) 0.0221(3) Uani 1 1 d . . . . .
H18 H 0.688907 1.145433 0.493027 0.027 Uiso 1 1 calc R U . . .
C19 C 0.64149(9) 0.97653(12) 0.49981(6) 0.0199(3) Uani 1 1 d . . . . .
H19 H 0.674550 0.932105 0.468615 0.024 Uiso 1 1 calc R U . . .
C20 C 0.70392(11) 0.87743(14) 0.65812(9) 0.0350(4) Uani 1 1 d . . . . .
H20 H 0.681878 0.799456 0.661385 0.042 Uiso 1 1 calc R U . . .
C21 C 0.67833(10) 0.97241(16) 0.69441(8) 0.0299(3) Uani 1 1 d . . . . .
H21 H 0.635007 0.973205 0.727613 0.036 Uiso 1 1 calc R U . . .
C22 C 0.72463(9) 1.06641(14) 0.67482(7) 0.0274(3) Uani 1 1 d . . . . .
H22 H 0.719602 1.144982 0.691893 0.033 Uiso 1 1 calc R U . . .
C23 C 0.77914(9) 1.02950(16) 0.62655(8) 0.0323(3) Uani 1 1 d . . . . .
H23 H 0.819277 1.077363 0.603823 0.039 Uiso 1 1 calc R U . . .
C24 C 0.76630(10) 0.91249(15) 0.61623(9) 0.0357(4) Uani 1 1 d . . . . .
H24 H 0.795854 0.863493 0.584948 0.043 Uiso 1 1 calc R U . . .

loop_
_atom_site_aniso_label
_atom_site_aniso_U_11
_atom_site_aniso_U_22
_atom_site_aniso_U_33
_atom_site_aniso_U_23
_atom_site_aniso_U_13
_atom_site_aniso_U_12
Fe1 0.01753(14) 0.01696(14) 0.01760(14) -0.00090(7) -0.00353(7) 0.00174(7)
O1 0.0275(5) 0.0130(4) 0.0253(5) -0.0010(4) 0.0040(4) -0.0010(4)
O2 0.0226(5) 0.0160(5) 0.0289(5) -0.0021(4) 0.0050(4) -0.0030(4)
N1 0.0180(5) 0.0152(5) 0.0189(5) -0.0020(4) 0.0004(4) 0.0014(4)
N2 0.0192(5) 0.0129(5) 0.0240(6) -0.0028(4) 0.0046(4) 0.0000(4)
N3 0.0189(5) 0.0161(5) 0.0232(5) -0.0020(4) 0.0049(4) -0.0024(4)
N4 0.0182(5) 0.0152(5) 0.0211(5) -0.0012(4) -0.0004(4) -0.0010(4)
C1 0.0215(6) 0.0160(6) 0.0179(6) -0.0020(5) -0.0017(5) 0.0004(5)
C2 0.0172(6) 0.0145(6) 0.0172(6) -0.0023(4) -0.0025(5) 0.0007(4)
C3 0.0161(6) 0.0192(6) 0.0158(6) -0.0016(5) -0.0033(5) 0.0002(5)
C4 0.0184(6) 0.0199(6) 0.0195(6) -0.0003(5) -0.0017(5) 0.0000(5)
C5 0.0219(6) 0.0237(7) 0.0234(6) 0.0028(5) -0.0011(5) -0.0027(5)
C6 0.0210(6) 0.0347(8) 0.0214(6) 0.0006(6) 0.0034(5) -0.0036(6)
C7 0.0194(6) 0.0315(7) 0.0218(7) -0.0046(6) 0.0018(5) 0.0013(6)
C8 0.0176(6) 0.0244(6) 0.0181(6) -0.0021(5) -0.0016(5) 0.0021(5)
C9 0.0246(7) 0.0227(7) 0.0224(7) -0.0058(5) -0.0004(6) 0.0076(5)
C10 0.0283(7) 0.0163(6) 0.0232(6) -0.0029(5) -0.0013(5) 0.0060(5)
C11 0.0180(6) 0.0124(6) 0.0189(6) -0.0005(4) -0.0014(5) 0.0001(4)
C12 0.0176(6) 0.0167(6) 0.0189(6) 0.0000(5) -0.0006(5) -0.0005(5)
C13 0.0166(6) 0.0193(6) 0.0164(6) -0.0005(5) -0.0019(5) 0.0010(5)
C14 0.0280(7) 0.0247(7) 0.0211(6) -0.0003(5) 0.0052(5) -0.0013(6)
C15 0.0186(6) 0.0193(6) 0.0143(5) -0.0012(5) -0.0026(5) 0.0026(5)
C16 0.0189(6) 0.0197(6) 0.0191(6) -0.0012(5) -0.0036(5) 0.0044(5)
C17 0.0260(7) 0.0172(6) 0.0205(6) -0.0005(5) -0.0051(5) 0.0038(5)
C18 0.0285(7) 0.0185(6) 0.0193(6) 0.0017(5) -0.0022(5) -0.0008(5)
C19 0.0238(7) 0.0206(6) 0.0152(6) -0.0020(5) -0.0007(5) -0.0009(6)
C20 0.0398(9) 0.0263(8) 0.0389(9) 0.0077(6) -0.0192(7) 0.0026(7)
C21 0.0303(8) 0.0388(8) 0.0206(7) 0.0076(7) -0.0097(6) -0.0008(7)
C22 0.0261(7) 0.0302(7) 0.0259(7) -0.0047(6) -0.0109(6) 0.0001(6)
C23 0.0198(7) 0.0433(9) 0.0337(8) -0.0027(7) -0.0085(6) -0.0014(7)
C24 0.0283(8) 0.0396(9) 0.0392(9) -0.0089(7) -0.0150(7) 0.0168(7)

loop_
_atom_type_symbol
_atom_type_description
_atom_type_scat_dispersion_real
_atom_type_scat_dispersion_imag
_atom_type_scat_source
C C 0.0181 0.0091 'International Tables Vol C Tables 4.2.6.8 and 6.1.1.4'
H H 0.0000 0.0000 'International Tables Vol C Tables 4.2.6.8 and 6.1.1.4'
N N 0.0311 0.0180 'International Tables Vol C Tables 4.2.6.8 and 6.1.1.4'
O O 0.0492 0.0322 'International Tables Vol C Tables 4.2.6.8 and 6.1.1.4'
Fe Fe -1.1336 3.1974 'International Tables Vol C Tables 4.2.6.8 and 6.1.1.4'

loop_
_exptl_crystal_face_index_h
_exptl_crystal_face_index_k
_exptl_crystal_face_index_l
_exptl_crystal_face_perp_dist
-2 -1 0 0.0637
-2 2 1 0.0857
2 -2 -1 0.0709
2 1 0 0.0679
-1 0 0 0.0359
1 0 0 0.0403
0 0 -1 0.0210
0 0 1 0.0095

loop_
_geom_angle_atom_site_label_1
_geom_angle_atom_site_label_2
_geom_angle_atom_site_label_3
_geom_angle
_geom_angle_site_symmetry_1
_geom_angle_site_symmetry_3
_geom_angle_publ_flag
C15 Fe1 C16 41.22(5) . . ?
C15 Fe1 C17 68.77(5) . . ?
C15 Fe1 C18 68.81(6) . . ?
C15 Fe1 C19 41.08(5) . . ?
C15 Fe1 C20 107.42(6) . . ?
C15 Fe1 C21 124.97(6) . . ?
C15 Fe1 C22 162.04(6) . . ?
C15 Fe1 C23 155.76(6) . . ?
C15 Fe1 C24 120.56(6) . . ?
C16 Fe1 C17 40.65(6) . . ?
C16 Fe1 C18 68.73(6) . . ?
C16 Fe1 C21 108.41(6) . . ?
C16 Fe1 C22 125.04(6) . . ?
C16 Fe1 C23 161.37(7) . . ?
C17 Fe1 C21 122.29(7) . . ?
C18 Fe1 C17 40.74(6) . . ?
C18 Fe1 C21 157.12(7) . . ?
C18 Fe1 C22 121.22(6) . . ?
C19 Fe1 C16 69.03(6) . . ?
C19 Fe1 C17 68.51(6) . . ?
C19 Fe1 C18 40.60(5) . . ?
C19 Fe1 C20 124.10(7) . . ?
C19 Fe1 C21 161.47(7) . . ?
C19 Fe1 C22 155.86(6) . . ?
C19 Fe1 C23 120.08(7) . . ?
C19 Fe1 C24 106.47(7) . . ?
C20 Fe1 C16 121.88(7) . . ?
C20 Fe1 C17 157.48(7) . . ?
C20 Fe1 C18 160.48(7) . . ?
C20 Fe1 C21 40.51(7) . . ?
C20 Fe1 C22 68.22(6) . . ?
C20 Fe1 C23 68.38(7) . . ?
C22 Fe1 C17 108.18(6) . . ?
C22 Fe1 C21 40.54(7) . . ?
C23 Fe1 C17 124.33(7) . . ?
C23 Fe1 C18 106.75(7) . . ?
C23 Fe1 C21 68.31(7) . . ?
C23 Fe1 C22 40.62(7) . . ?
C24 Fe1 C16 156.89(7) . . ?
C24 Fe1 C17 160.64(7) . . ?
C24 Fe1 C18 123.45(7) . . ?
C24 Fe1 C20 40.68(8) . . ?
C24 Fe1 C21 68.28(7) . . ?
C24 Fe1 C22 68.30(6) . . ?
C24 Fe1 C23 40.65(7) . . ?
C1 O1 H1 105.6(12) . . ?
C11 N1 N2 118.05(11) . . ?
N1 N2 H2 122.8(12) . . ?
N1 N2 C12 117.56(11) . . ?
C12 N2 H2 119.7(12) . . ?
N4 N3 H3 123.1(13) . . ?
C12 N3 H3 117.5(13) . . ?
C12 N3 N4 118.13(11) . . ?
C13 N4 N3 117.54(11) . . ?
O1 C1 C2 122.30(12) . . ?
O1 C1 C10 116.61(12) . . ?
C2 C1 C10 121.08(13) . . ?
C1 C2 C3 119.22(12) . . ?
C1 C2 C11 120.62(13) . . ?
C3 C2 C11 120.15(11) . . ?
C4 C3 C2 122.95(12) . . ?
C4 C3 C8 117.88(12) . . ?
C8 C3 C2 119.12(12) . . ?
C3 C4 H4 119.5 . . ?
C5 C4 C3 120.93(13) . . ?
C5 C4 H4 119.5 . . ?
C4 C5 H5 119.5 . . ?
C4 C5 C6 121.01(13) . . ?
C6 C5 H5 119.5 . . ?
C5 C6 H6 120.2 . . ?
C7 C6 C5 119.68(13) . . ?
C7 C6 H6 120.2 . . ?
C6 C7 H7 119.7 . . ?
C6 C7 C8 120.69(14) . . ?
C8 C7 H7 119.7 . . ?
C7 C8 C3 119.80(13) . . ?
C9 C8 C3 119.01(13) . . ?
C9 C8 C7 121.14(14) . . ?
C8 C9 H9 119.2 . . ?
C10 C9 C8 121.51(13) . . ?
C10 C9 H9 119.2 . . ?
C1 C10 H10 120.0 . . ?
C9 C10 C1 120.01(13) . . ?
C9 C10 H10 120.0 . . ?
N1 C11 C2 119.38(12) . . ?
N1 C11 H11 120.3 . . ?
C2 C11 H11 120.3 . . ?
O2 C12 N2 122.66(12) . . ?
O2 C12 N3 122.60(12) . . ?
N3 C12 N2 114.74(12) . . ?
N4 C13 C14 124.81(12) . . ?
N4 C13 C15 116.09(11) . . ?
C15 C13 C14 119.09(12) . . ?
C13 C14 H14A 109.5 . . ?
C13 C14 H14B 109.5 . . ?
C13 C14 H14C 109.5 . . ?
H14A C14 H14B 109.5 . . ?
H14A C14 H14C 109.5 . . ?
H14B C14 H14C 109.5 . . ?
C13 C15 Fe1 124.79(9) . . ?
C16 C15 Fe1 69.61(7) . . ?
C16 C15 C13 126.92(12) . . ?
C19 C15 Fe1 69.57(8) . . ?
C19 C15 C13 125.43(12) . . ?
C19 C15 C16 107.62(12) . . ?
Fe1 C16 H16 126.2 . . ?
C15 C16 Fe1 69.18(7) . . ?
C15 C16 H16 126.2 . . ?
C17 C16 Fe1 69.84(8) . . ?
C17 C16 C15 107.69(12) . . ?
C17 C16 H16 126.2 . . ?
Fe1 C17 H17 125.8 . . ?
C16 C17 Fe1 69.51(8) . . ?
C16 C17 H17 125.8 . . ?
C16 C17 C18 108.36(12) . . ?
C18 C17 Fe1 69.49(8) . . ?
C18 C17 H17 125.8 . . ?
Fe1 C18 H18 125.9 . . ?
C17 C18 Fe1 69.76(8) . . ?
C17 C18 H18 125.9 . . ?
C19 C18 Fe1 69.56(8) . . ?
C19 C18 C17 108.18(13) . . ?
C19 C18 H18 125.9 . . ?
Fe1 C19 H19 125.9 . . ?
C15 C19 Fe1 69.35(7) . . ?
C15 C19 H19 125.9 . . ?
C18 C19 Fe1 69.84(8) . . ?
C18 C19 C15 108.15(12) . . ?
C18 C19 H19 125.9 . . ?
Fe1 C20 H20 126.0 . . ?
C21 C20 Fe1 69.97(9) . . ?
C21 C20 H20 126.0 . . ?
C21 C20 C24 108.09(15) . . ?
C24 C20 Fe1 69.62(9) . . ?
C24 C20 H20 126.0 . . ?
Fe1 C21 H21 126.0 . . ?
C20 C21 Fe1 69.52(9) . . ?
C20 C21 H21 126.0 . . ?
C20 C21 C22 107.94(15) . . ?
C22 C21 Fe1 69.58(9) . . ?
C22 C21 H21 126.0 . . ?
Fe1 C22 H22 125.9 . . ?
C21 C22 Fe1 69.88(9) . . ?
C21 C22 H22 125.9 . . ?
C21 C22 C23 108.15(15) . . ?
C23 C22 Fe1 69.66(9) . . ?
C23 C22 H22 125.9 . . ?
Fe1 C23 H23 126.1 . . ?
C22 C23 Fe1 69.72(9) . . ?
C22 C23 H23 126.1 . . ?
C22 C23 C24 107.83(15) . . ?
C24 C23 Fe1 69.58(9) . . ?
C24 C23 H23 126.1 . . ?
Fe1 C24 H24 126.0 . . ?
C20 C24 Fe1 69.70(9) . . ?
C20 C24 H24 126.0 . . ?
C23 C24 Fe1 69.76(9) . . ?
C23 C24 C20 107.99(15) . . ?
C23 C24 H24 126.0 . . ?

loop_
_geom_bond_atom_site_label_1
_geom_bond_atom_site_label_2
_geom_bond_distance
_geom_bond_site_symmetry_2
_geom_bond_publ_flag
Fe1 C15 2.0415(13) . ?
Fe1 C16 2.0473(14) . ?
Fe1 C17 2.0517(13) . ?
Fe1 C18 2.0481(14) . ?
Fe1 C19 2.0445(14) . ?
Fe1 C20 2.0463(15) . ?
Fe1 C21 2.0522(16) . ?
Fe1 C22 2.0483(14) . ?
Fe1 C23 2.0475(16) . ?
Fe1 C24 2.0452(15) . ?
O1 H1 0.93(2) . ?
O1 C1 1.3604(17) . ?
O2 C12 1.2321(17) . ?
N1 N2 1.3678(15) . ?
N1 C11 1.2868(17) . ?
N2 H2 0.84(2) . ?
N2 C12 1.3705(17) . ?
N3 H3 0.85(2) . ?
N3 N4 1.3895(15) . ?
N3 C12 1.3611(17) . ?
N4 C13 1.2893(17) . ?
C1 C2 1.3917(18) . ?
C1 C10 1.4105(19) . ?
C2 C3 1.4397(19) . ?
C2 C11 1.4535(18) . ?
C3 C4 1.4192(18) . ?
C3 C8 1.4230(19) . ?
C4 H4 0.9500 . ?
C4 C5 1.3713(19) . ?
C5 H5 0.9500 . ?
C5 C6 1.408(2) . ?
C6 H6 0.9500 . ?
C6 C7 1.369(2) . ?
C7 H7 0.9500 . ?
C7 C8 1.420(2) . ?
C8 C9 1.419(2) . ?
C9 H9 0.9500 . ?
C9 C10 1.365(2) . ?
C10 H10 0.9500 . ?
C11 H11 0.9500 . ?
C13 C14 1.5021(18) . ?
C13 C15 1.4670(18) . ?
C14 H14A 0.9800 . ?
C14 H14B 0.9800 . ?
C14 H14C 0.9800 . ?
C15 C16 1.4391(18) . ?
C15 C19 1.4337(19) . ?
C16 H16 1.0000 . ?
C16 C17 1.424(2) . ?
C17 H17 1.0000 . ?
C17 C18 1.427(2) . ?
C18 H18 1.0000 . ?
C18 C19 1.4197(19) . ?
C19 H19 1.0000 . ?
C20 H20 1.0000 . ?
C20 C21 1.419(3) . ?
C20 C24 1.422(3) . ?
C21 H21 1.0000 . ?
C21 C22 1.421(2) . ?
C22 H22 1.0000 . ?
C22 C23 1.422(2) . ?
C23 H23 1.0000 . ?
C23 C24 1.422(2) . ?
C24 H24 1.0000 . ?

loop_
_geom_hbond_atom_site_label_D
_geom_hbond_atom_site_label_H
_geom_hbond_atom_site_label_A
_geom_hbond_distance_DH
_geom_hbond_distance_HA
_geom_hbond_distance_DA
_geom_hbond_angle_DHA
_geom_hbond_site_symmetry_A
_geom_hbond_publ_flag
O1 H1 N1 0.93(2) 1.70(2) 2.5410(15) 149.7(17) . yes
N2 H2 O1 0.84(2) 2.572(19) 3.2706(15) 141.6(16) 8_765 yes
N3 H3 O2 0.85(2) 2.02(2) 2.8639(15) 168.0(18) 5_666 yes

loop_
_geom_torsion_atom_site_label_1
_geom_torsion_atom_site_label_2
_geom_torsion_atom_site_label_3
_geom_torsion_atom_site_label_4
_geom_torsion
_geom_torsion_site_symmetry_1
_geom_torsion_site_symmetry_2
_geom_torsion_site_symmetry_3
_geom_torsion_site_symmetry_4
_geom_torsion_publ_flag
Fe1 C15 C16 C17 59.45(9) . . . . ?
Fe1 C15 C19 C18 -59.26(10) . . . . ?
Fe1 C16 C17 C18 58.80(10) . . . . ?
Fe1 C17 C18 C19 59.16(10) . . . . ?
Fe1 C18 C19 C15 58.95(9) . . . . ?
Fe1 C20 C21 C22 -59.18(11) . . . . ?
Fe1 C20 C24 C23 59.48(11) . . . . ?
Fe1 C21 C22 C23 -59.36(11) . . . . ?
Fe1 C22 C23 C24 -59.37(11) . . . . ?
Fe1 C23 C24 C20 -59.44(11) . . . . ?
O1 C1 C2 C3 -177.22(12) . . . . ?
O1 C1 C2 C11 2.1(2) . . . . ?
O1 C1 C10 C9 178.39(12) . . . . ?
N1 N2 C12 O2 -3.90(19) . . . . ?
N1 N2 C12 N3 175.56(11) . . . . ?
N2 N1 C11 C2 177.24(11) . . . . ?
N3 N4 C13 C14 -0.12(19) . . . . ?
N3 N4 C13 C15 179.82(11) . . . . ?
N4 N3 C12 O2 -177.56(12) . . . . ?
N4 N3 C12 N2 2.99(17) . . . . ?
N4 C13 C15 Fe1 -96.22(13) . . . . ?
N4 C13 C15 C16 174.28(12) . . . . ?
N4 C13 C15 C19 -7.78(19) . . . . ?
C1 C2 C3 C4 175.23(13) . . . . ?
C1 C2 C3 C8 -2.03(19) . . . . ?
C1 C2 C11 N1 -10.0(2) . . . . ?
C2 C1 C10 C9 -1.2(2) . . . . ?
C2 C3 C4 C5 -176.76(13) . . . . ?
C2 C3 C8 C7 178.10(13) . . . . ?
C2 C3 C8 C9 0.58(19) . . . . ?
C3 C2 C11 N1 169.26(12) . . . . ?
C3 C4 C5 C6 -1.0(2) . . . . ?
C3 C8 C9 C10 0.6(2) . . . . ?
C4 C3 C8 C7 0.71(19) . . . . ?
C4 C3 C8 C9 -176.81(12) . . . . ?
C4 C5 C6 C7 0.3(2) . . . . ?
C5 C6 C7 C8 1.0(2) . . . . ?
C6 C7 C8 C3 -1.5(2) . . . . ?
C6 C7 C8 C9 175.98(14) . . . . ?
C7 C8 C9 C10 -176.91(14) . . . . ?
C8 C3 C4 C5 0.53(19) . . . . ?
C8 C9 C10 C1 -0.3(2) . . . . ?
C10 C1 C2 C3 2.4(2) . . . . ?
C10 C1 C2 C11 -178.33(12) . . . . ?
C11 N1 N2 C12 178.50(12) . . . . ?
C11 C2 C3 C4 -4.1(2) . . . . ?
C11 C2 C3 C8 178.66(12) . . . . ?
C12 N3 N4 C13 -172.57(12) . . . . ?
C13 C15 C16 Fe1 118.82(13) . . . . ?
C13 C15 C16 C17 178.28(12) . . . . ?
C13 C15 C19 Fe1 -118.83(13) . . . . ?
C13 C15 C19 C18 -178.09(12) . . . . ?
C14 C13 C15 Fe1 83.73(14) . . . . ?
C14 C13 C15 C16 -5.8(2) . . . . ?
C14 C13 C15 C19 172.16(13) . . . . ?
C15 C16 C17 Fe1 -59.03(9) . . . . ?
C15 C16 C17 C18 -0.24(15) . . . . ?
C16 C15 C19 Fe1 59.44(9) . . . . ?
C16 C15 C19 C18 0.18(15) . . . . ?
C16 C17 C18 Fe1 -58.80(9) . . . . ?
C16 C17 C18 C19 0.35(16) . . . . ?
C17 C18 C19 Fe1 -59.28(10) . . . . ?
C17 C18 C19 C15 -0.33(16) . . . . ?
C19 C15 C16 Fe1 -59.42(9) . . . . ?
C19 C15 C16 C17 0.03(15) . . . . ?
C20 C21 C22 Fe1 59.14(11) . . . . ?
C20 C21 C22 C23 -0.21(17) . . . . ?
C21 C20 C24 Fe1 -59.62(11) . . . . ?
C21 C20 C24 C23 -0.14(18) . . . . ?
C21 C22 C23 Fe1 59.49(11) . . . . ?
C21 C22 C23 C24 0.13(17) . . . . ?
C22 C23 C24 Fe1 59.45(11) . . . . ?
C22 C23 C24 C20 0.01(18) . . . . ?
C24 C20 C21 Fe1 59.40(11) . . . . ?
C24 C20 C21 C22 0.22(17) . . . . ?

loop_
_exptl_oxdiff_crystal_face_indexfrac_h
_exptl_oxdiff_crystal_face_indexfrac_k
_exptl_oxdiff_crystal_face_indexfrac_l
_exptl_oxdiff_crystal_face_x
_exptl_oxdiff_crystal_face_y
_exptl_oxdiff_crystal_face_z
-1.9980 -0.9992 0.0010 0.1502 -0.1427 -0.0842
-1.9983 1.9990 0.9977 0.1328 -0.0319 0.2958
1.9983 -1.9990 -0.9977 -0.1328 0.0319 -0.2958
1.9980 0.9992 -0.0010 -0.1502 0.1427 0.0842
-0.9990 0.0001 0.0001 0.0636 -0.0619 0.0210
0.9990 -0.0001 -0.0001 -0.0636 0.0619 -0.0210
0.0001 0.0000 -0.9990 -0.0520 -0.0540 -0.0015
-0.0001 -0.0000 0.9990 0.0520 0.0540 0.0015
